data_4028750
loop_
_publ_author_name
'Shuxia Cao'
'Peng Gao'
'Yanchun Guo'
'Huamin Zhao'
'Jun Wang'
'Yifan Liu'
'Yufen Zhao'

_publ_section_title
;
 Unexpected Insertion of CO2 into the Pentacoordinate P-N Bond:
 Atherton-Todd-Type Reaction of Hydrospirophosphorane with Amines
;
_journal_name_full 'Journal of Organic Chemistry'
_journal_page_first 11283
_journal_page_last 11293
_journal_paper_doi 10.1021/jo4018342
_journal_volume 78
_journal_year 2013
_chemical_absolute_configuration ad
_chemical_formula_moiety 'C19 H36 N3 O6 P'
_chemical_formula_sum 'C19 H36 N3 O6 P'
_chemical_formula_weight 433.48
_chemical_name_systematic
;
 ? 
;
_space_group_crystal_system monoclinic
_space_group_IT_number 4
_space_group_name_Hall 'P 2yb'
_space_group_name_H-M_alt 'P 1 21 1'
_symmetry_space_group_name_Hall 'P 2yb'
_symmetry_space_group_name_H-M 'P 1 21 1'
_atom_sites_solution_hydrogens geom
_atom_sites_solution_primary direct
_atom_sites_solution_secondary difmap
_audit_creation_date 2012-12-04
_audit_creation_method
;
  Olex2 1.2
  (compiled Nov  5 2012 18:22:26, GUI svn.r4372)
;
_cell_angle_alpha 90.00
_cell_angle_beta 97.9548(18)
_cell_angle_gamma 90.00
_cell_formula_units_Z 4
_cell_length_a 10.02685(16)
_cell_length_b 10.35683(16)
_cell_length_c 23.9983(5)
_cell_measurement_reflns_used 6567
_cell_measurement_temperature 291(2)
_cell_measurement_theta_max 66.9618
_cell_measurement_theta_min 3.7164
_cell_volume 2468.16(8)
_computing_cell_refinement
;
CrysAlisPro, Agilent Technologies,
Version 1.171.36.21 (release 14-08-2012 CrysAlis171 .NET)
(compiled Sep 14 2012,17:21:16)
;
_computing_data_collection
;
CrysAlisPro, Agilent Technologies,
Version 1.171.36.21 (release 14-08-2012 CrysAlis171 .NET)
(compiled Sep 14 2012,17:21:16)
;
_computing_data_reduction
;
CrysAlisPro, Agilent Technologies,
Version 1.171.36.21 (release 14-08-2012 CrysAlis171 .NET)
(compiled Sep 14 2012,17:21:16)
;
_computing_molecular_graphics
;
O. V. Dolomanov, L. J. Bourhis, R. J. Gildea, J. A. K. Howard and H. Puschmann,
OLEX2: a complete structure solution, refinement and analysis program.
J. Appl. Cryst. (2009). 42, 339-341.
;
_computing_publication_material
;
O. V. Dolomanov, L. J. Bourhis, R. J. Gildea, J. A. K. Howard and H. Puschmann,
OLEX2: a complete structure solution, refinement and analysis program.
J. Appl. Cryst. (2009). 42, 339-341.
;
_computing_structure_refinement
;
SHELXL, G.M. Sheldrick, Acta Cryst.
(2008). A64, 112-122
;
_computing_structure_solution
;
SHELXS, G.M. Sheldrick, Acta Cryst.
(2008). A64, 112-122
;
_diffrn_ambient_temperature 291.15
_diffrn_detector_area_resol_mean 16.2312
_diffrn_measured_fraction_theta_full 0.9996
_diffrn_measured_fraction_theta_max 0.9979
_diffrn_measurement_details
;
  1 omega  -38.00  -12.00   0.5000    1.0000
omega____ theta____ kappa____ phi______ frames
    -        0.0000   19.0000 -180.0000 52

  2 omega    1.00   36.00   0.5000    1.0000
omega____ theta____ kappa____ phi______ frames
    -        0.0000  -99.0000 -180.0000 70

  3 omega   44.00   70.00   0.5000    1.0000
omega____ theta____ kappa____ phi______ frames
    -        0.0000   19.0000 -180.0000 52

  4 omega  -31.00   27.00   0.5000    5.0000
omega____ theta____ kappa____ phi______ frames
    -      -42.5000   37.0000 -120.0000 116

  5 omega  -28.00   18.00   0.5000    5.0000
omega____ theta____ kappa____ phi______ frames
    -      -42.5000   30.0000  -60.0000 92

  6 omega  -91.00  -21.00   0.5000    5.0000
omega____ theta____ kappa____ phi______ frames
    -      -42.5000  -61.0000  150.0000 140

  7 omega  -30.00   20.00   0.5000    5.0000
omega____ theta____ kappa____ phi______ frames
    -      -42.5000   37.0000   90.0000 100

  8 omega  -35.00    8.00   0.5000    5.0000
omega____ theta____ kappa____ phi______ frames
    -      -42.5000   30.0000    0.0000 86

  9 omega -106.00  -35.00   0.5000    5.0000
omega____ theta____ kappa____ phi______ frames
    -      -42.5000  178.0000  -90.0000 142

 10 omega -110.00  -36.00   0.5000    5.0000
omega____ theta____ kappa____ phi______ frames
    -      -42.5000  178.0000   60.0000 148

 11 omega   32.00   90.00   0.5000    5.0000
omega____ theta____ kappa____ phi______ frames
    -       56.0000   42.0000 -124.0000 116

 12 omega   37.00  118.00   0.5000    5.0000
omega____ theta____ kappa____ phi______ frames
    -       56.0000   57.0000  -90.0000 162

 13 omega   83.00  116.00   0.5000   12.0000
omega____ theta____ kappa____ phi______ frames
    -      112.0000   30.0000 -150.0000 66

 14 omega   89.00  114.00   0.5000   12.0000
omega____ theta____ kappa____ phi______ frames
    -      112.0000   42.0000 -124.0000 50

 15 omega   41.00   98.00   0.5000   12.0000
omega____ theta____ kappa____ phi______ frames
    -      112.0000  -45.0000  -30.0000 114

 16 omega  125.00  173.00   0.5000   12.0000
omega____ theta____ kappa____ phi______ frames
    -      112.0000   45.0000 -120.0000 96

 17 omega   82.00  108.00   0.5000   12.0000
omega____ theta____ kappa____ phi______ frames
    -      112.0000   77.0000 -120.0000 52

 18 omega   90.00  178.00   0.5000   12.0000
omega____ theta____ kappa____ phi______ frames
    -      112.0000   45.0000 -180.0000 176

 19 omega   89.00  116.00   0.5000   12.0000
omega____ theta____ kappa____ phi______ frames
    -      112.0000   43.0000 -149.9062 54

 20 omega   90.00  116.00   0.5000   12.0000
omega____ theta____ kappa____ phi______ frames
    -      112.0000   61.0000 -180.0000 52

 21 omega  138.00  171.00   0.5000   12.0000
omega____ theta____ kappa____ phi______ frames
    -      112.0000  111.0000  -30.0000 66

 22 omega   41.00  103.00   0.5000   12.0000
omega____ theta____ kappa____ phi______ frames
    -      112.0000  -94.0000    0.0000 124

 23 omega   83.00  120.00   0.5000   12.0000
omega____ theta____ kappa____ phi______ frames
    -      112.0000   30.0000  -90.0000 74

 24 omega   89.00  119.00   0.5000   12.0000
omega____ theta____ kappa____ phi______ frames
    -      112.0000   45.0000 -120.0000 60

 25 omega  102.00  178.00   0.5000   12.0000
omega____ theta____ kappa____ phi______ frames
    -      112.0000  111.0000    0.0000 152

 26 omega   83.00  111.00   0.5000   12.0000
omega____ theta____ kappa____ phi______ frames
    -      112.0000   30.0000 -120.0000 56

 27 omega   82.00  108.00   0.5000   12.0000
omega____ theta____ kappa____ phi______ frames
    -      112.0000   77.0000 -180.0000 52

 28 omega   83.00  123.00   0.5000   12.0000
omega____ theta____ kappa____ phi______ frames
    -      112.0000   30.0000 -180.0000 80

 29 omega   91.00  162.00   0.5000   12.0000
omega____ theta____ kappa____ phi______ frames
    -      112.0000   61.0000  150.0000 142

 30 omega   90.00  116.00   0.5000   12.0000
omega____ theta____ kappa____ phi______ frames
    -      112.0000   61.0000 -120.0000 52

 31 omega   82.00  107.00   0.5000   12.0000
omega____ theta____ kappa____ phi______ frames
    -      112.0000   77.0000 -150.0000 50

 32 omega   56.00   83.00   0.5000   12.0000
omega____ theta____ kappa____ phi______ frames
    -      112.0000  -30.0000 -150.0000 54

 33 omega  140.00  166.00   0.5000   12.0000
omega____ theta____ kappa____ phi______ frames
    -      112.0000   61.0000 -150.0000 52

 34 omega   90.00  116.00   0.5000   12.0000
omega____ theta____ kappa____ phi______ frames
    -      112.0000   61.0000  120.0000 52

 35 omega   90.00  115.00   0.5000   12.0000
omega____ theta____ kappa____ phi______ frames
    -      112.0000   61.0000 -150.0000 50

 36 omega   82.00  108.00   0.5000   12.0000
omega____ theta____ kappa____ phi______ frames
    -      112.0000   77.0000  120.0000 52

 37 omega  117.00  160.00   0.5000   12.0000
omega____ theta____ kappa____ phi______ frames
    -      112.0000   77.0000  120.0000 86

 38 omega   85.00  111.00   0.5000   12.0000
omega____ theta____ kappa____ phi______ frames
    -      112.0000   77.0000  150.0000 52

 39 omega   41.00   95.00   0.5000   12.0000
omega____ theta____ kappa____ phi______ frames
    -      112.0000  -45.0000   30.0000 108

 40 omega   40.00  116.00   0.5000   12.0000
omega____ theta____ kappa____ phi______ frames
    -      112.0000 -111.0000  -60.0000 152

 41 omega  153.00  178.00   0.5000   12.0000
omega____ theta____ kappa____ phi______ frames
    -      112.0000   46.0000 -110.1334 50

 42 omega   59.00  168.00   0.5000   12.0000
omega____ theta____ kappa____ phi______ frames
    -      112.0000   15.0000  -30.0000 218

 43 omega   89.00  115.00   0.5000   12.0000
omega____ theta____ kappa____ phi______ frames
    -      112.0000   46.0000 -110.1334 52
;
_diffrn_measurement_device_type 'Xcalibur, Eos, Gemini'
_diffrn_measurement_method '\w scans'
_diffrn_orient_matrix_UB_11 -0.1351542000
_diffrn_orient_matrix_UB_12 -0.0719435000
_diffrn_orient_matrix_UB_13 -0.0023817000
_diffrn_orient_matrix_UB_21 0.0312986000
_diffrn_orient_matrix_UB_22 -0.0289545000
_diffrn_orient_matrix_UB_23 0.0634384000
_diffrn_orient_matrix_UB_31 -0.0694413000
_diffrn_orient_matrix_UB_32 0.1269286000
_diffrn_orient_matrix_UB_33 0.0131116000
_diffrn_radiation_monochromator graphite
_diffrn_radiation_type 'Cu K\a'
_diffrn_radiation_wavelength 1.5418
_diffrn_reflns_av_R_equivalents 0.0274
_diffrn_reflns_av_unetI/netI 0.0363
_diffrn_reflns_limit_h_max 11
_diffrn_reflns_limit_h_min -11
_diffrn_reflns_limit_k_max 12
_diffrn_reflns_limit_k_min -12
_diffrn_reflns_limit_l_max 28
_diffrn_reflns_limit_l_min -28
_diffrn_reflns_number 20047
_diffrn_reflns_theta_full 67.07
_diffrn_reflns_theta_max 67.07
_diffrn_reflns_theta_min 3.72
_diffrn_source 'Enhance (Cu) x-ray Source'
_exptl_absorpt_coefficient_mu 1.289
_exptl_absorpt_correction_T_max 1.00000
_exptl_absorpt_correction_T_min 0.91949
_exptl_absorpt_correction_type multi-scan
_exptl_absorpt_process_details
;
CrysAlisPro, Agilent Technologies,
Version 1.171.36.21 (release 14-08-2012 CrysAlis171 .NET)
(compiled Sep 14 2012,17:21:16)
empirical absorption correction using spherical harmonics,
 implemented in SCALE3 ABSPACK scaling algorithm.
;
_exptl_crystal_density_diffrn 1.167
_exptl_crystal_F_000 936
_exptl_crystal_size_max 0.2
_exptl_crystal_size_mid 0.14
_exptl_crystal_size_min 0.13
_refine_diff_density_max 0.544
_refine_diff_density_min -0.246
_refine_diff_density_rms 0.050
_refine_ls_abs_structure_details 'Flack H D (1983), Acta Cryst. A39, 876-881'
_refine_ls_abs_structure_Flack 0.00(2)
_refine_ls_extinction_coef 0.00064(17)
_refine_ls_extinction_expression Fc^*^=kFc[1+0.001xFc^2^\l^3^/sin(2\q)]^-1/4^
_refine_ls_extinction_method SHELXL
_refine_ls_goodness_of_fit_ref 1.033
_refine_ls_hydrogen_treatment mixed
_refine_ls_matrix_type full
_refine_ls_number_parameters 547
_refine_ls_number_reflns 8522
_refine_ls_number_restraints 36
_refine_ls_restrained_S_all 1.052
_refine_ls_R_factor_all 0.0585
_refine_ls_R_factor_gt 0.0529
_refine_ls_shift/su_max 0.001
_refine_ls_shift/su_mean 0.000
_refine_ls_structure_factor_coef Fsqd
_refine_ls_weighting_details 'calc w=1/[\s^2^(Fo^2^)+(0.0972P)^2^+0.2366P] where P=(Fo^2^+2Fc^2^)/3'
_refine_ls_weighting_scheme calc
_refine_ls_wR_factor_gt 0.1452
_refine_ls_wR_factor_ref 0.1520
_reflns_number_gt 7610
_reflns_number_total 8522
_reflns_threshold_expression >2sigma(I)
_cod_data_source_file jo4018342_si_002_3.cif
_cod_data_source_block 201211217a
_cod_database_code 4028750
_chemical_oxdiff_formula C30H30O4N4P1
_reflns_odcompleteness_completeness 99.96
_reflns_odcompleteness_iscentric 1
_reflns_odcompleteness_theta 66.97
_olex2_refinement_description
;
1. Fixed Uiso
 At 1.2 times of:
  H2'A of C2', H2A of C2, {H13C,H13D} of C13, {H12A,H12B} of C12', H2' of N2',
   H2 of N2, H1' of N1', H1 of N1, {H13A,H13B} of C13', H3' of C3', H3 of C3,
  {H18E,H18F} of C18, {H18C,H18D,H18A,H18B} of C18', {H12C,H12D} of C12, {H17A,
  H17B} of C17', {H17C,H17D} of C17, H8 of C8, H7 of C7, {H14C,H14D} of C14,
  {H16C,H16D} of C16, {H16A,H16B} of C16', {H14A,H14B} of C14', H8' of C8', H7'
  of C7'
 At 1.5 times of:
  {H4A,H4B,H4C} of C4, {H19A,H19B,H19C} of C19A, {H5A,H5B,H5C} of C5, {H10A,
  H10B,H10C} of C10', {H9'A,H9'B,H9'C} of C9', {H15D,H15E,H15F} of C15, {H10D,
  H10E,H10F} of C10, {H19G,H19H,H19I} of C19, {H19D,H19E,H19F} of C19', {H5'A,
  H5'B,H5'C} of C5', {H15A,H15B,H15C} of C15', {H4'A,H4'B,H4'C} of C4', {H9A,
  H9B,H9C} of C9
2. Restrained distances
 C14'-C13'
 1.5 with sigma of 0.02
 C18'-C19A
 1.55 with sigma of 0.02
 C18'-C19'
 1.55 with sigma of 0.02
 C14-C15
 1.52 with sigma of 0.02
 C14-C13
 1.52 with sigma of 0.02
3. Uiso/Uaniso restraints and constraints
Uanis(C19') ~ Ueq, Uanis(C19A) ~ Ueq: with sigma of 0.01 and sigma for terminal
atoms of 0.02
Uanis(C18') ~ Ueq: with sigma of 0.01 and sigma for terminal atoms of 0.02
Uanis(C15) ~ Ueq, Uanis(C15') ~ Ueq: with sigma of 0.02 and sigma for terminal 
atoms of 0.02
4. others
 1-Sof(H19A)=1-Sof(H19A)=1-Sof(H19A)=1-Sof(H19A)=1-Sof(H19A)=1-Sof(H19A)=
 Sof(H18A)=Sof(H18B)=Sof(C19')=Sof(H19D)=Sof(H19E)=Sof(H19F)
5.a Ternary CH refined with riding coordinates:
 C2(H2A), C2'(H2'A), C3(H3), C3'(H3'), C7(H7), C7'(H7'), C8(H8), C8'(H8')
5.b Secondary CH2 refined with riding coordinates:
 C12(H12C,H12D), C12'(H12A,H12B), C13(H13C,H13D), C13'(H13A,H13B), C14(H14C,
 H14D), C14'(H14A,H14B), C16(H16C,H16D), C16'(H16A,H16B), C17(H17C,H17D),
 C17'(H17A,H17B), C18(H18E,H18F), C18'(H18C,H18D), C18'(H18A,H18B)
5.c Aromatic/amide H refined with riding coordinates:
 N1(H1), N1'(H1'), N2(H2), N2'(H2')
5.d Idealised Me refined as rotating group:
 C19A(H19A,H19B,H19C), C4(H4A,H4B,H4C), C4'(H4'A,H4'B,H4'C), C5(H5A,H5B,H5C),
 C5'(H5'A,H5'B,H5'C), C9(H9A,H9B,H9C), C9'(H9'A,H9'B,H9'C), C10(H10D,H10E,H10F),
  C10'(H10A,H10B,H10C), C15(H15D,H15E,H15F), C15'(H15A,H15B,H15C), C19(H19G,
 H19H,H19I), C19'(H19D,H19E,H19F)
;

loop_
_space_group_symop_id
_space_group_symop_operation_xyz
1 'x, y, z'
2 '-x, y+1/2, -z'

loop_
_atom_site_label
_atom_site_type_symbol
_atom_site_fract_x
_atom_site_fract_y
_atom_site_fract_z
_atom_site_U_iso_or_equiv
_atom_site_adp_type
_atom_site_occupancy
_atom_site_symmetry_multiplicity
_atom_site_calc_flag
_atom_site_refinement_flags
_atom_site_disorder_assembly
_atom_site_disorder_group
P1 P 0.78051(7) 0.41071(7) 0.48997(3) 0.04751(19) Uani 1 1 d . . .
P1' P 0.28633(7) 0.37761(7) 1.01355(3) 0.04646(18) Uani 1 1 d . . .
O1 O 0.6346(2) 0.4474(2) 0.51809(12) 0.0625(6) Uani 1 1 d . . .
O1' O 0.44973(19) 0.4115(2) 1.04026(9) 0.0514(5) Uani 1 1 d . . .
O2 O 0.5239(3) 0.6104(3) 0.55078(17) 0.0910(10) Uani 1 1 d . . .
O2' O 0.5761(3) 0.5553(3) 1.09198(14) 0.0819(8) Uani 1 1 d . . .
O3 O 0.9200(2) 0.3758(2) 0.45879(9) 0.0524(5) Uani 1 1 d . . .
O3' O 0.1193(2) 0.3404(2) 0.98969(12) 0.0630(6) Uani 1 1 d . . .
O4 O 1.0020(3) 0.2329(3) 0.40324(14) 0.0808(8) Uani 1 1 d . . .
O4' O -0.0163(3) 0.1773(3) 0.96151(18) 0.0971(11) Uani 1 1 d . . .
O5 O 0.8502(3) 0.3667(2) 0.55270(10) 0.0626(6) Uani 1 1 d . . .
O5' O 0.3029(2) 0.4233(2) 0.94966(10) 0.0605(5) Uani 1 1 d . . .
O6 O 0.9156(3) 0.1643(3) 0.53344(11) 0.0689(7) Uani 1 1 d . . .
O6' O 0.3938(3) 0.6224(2) 0.96768(10) 0.0607(6) Uani 1 1 d . . .
N1 N 0.8049(3) 0.5646(3) 0.48066(13) 0.0540(6) Uani 1 1 d . . .
H1 H 0.8658 0.5910 0.4614 0.065 Uiso 1 1 calc R . .
N1' N 0.2361(3) 0.4847(3) 1.05562(13) 0.0551(6) Uani 1 1 d . . .
H1' H 0.1523 0.4918 1.0593 0.066 Uiso 1 1 calc R . .
N2 N 0.6962(3) 0.3042(3) 0.45026(13) 0.0583(7) Uani 1 1 d . . .
H2 H 0.6107 0.2965 0.4500 0.070 Uiso 1 1 calc R . .
N2' N 0.3181(3) 0.2243(3) 1.02169(13) 0.0550(6) Uani 1 1 d . . .
H2' H 0.3942 0.1980 1.0389 0.066 Uiso 1 1 calc R . .
N3 N 0.9310(4) 0.2372(4) 0.62286(14) 0.0786(9) Uani 1 1 d . . .
N3' N 0.3291(4) 0.5543(4) 0.87846(14) 0.0767(9) Uani 1 1 d . . .
C1 C 0.6148(4) 0.5723(4) 0.52835(18) 0.0644(9) Uani 1 1 d . . .
C1' C 0.4677(4) 0.5150(3) 1.07364(15) 0.0581(8) Uani 1 1 d . . .
C19A C 0.351(2) 0.181(2) 0.7463(8) 0.194(10) Uani 0.520(17) 1 d PDU A 2
H19A H 0.4360 0.2178 0.7406 0.291 Uiso 0.520(17) 1 calc PR A 2
H19B H 0.3000 0.1609 0.7105 0.291 Uiso 0.520(17) 1 calc PR A 2
H19C H 0.3660 0.1038 0.7683 0.291 Uiso 0.520(17) 1 calc PR A 2
C2 C 0.7202(3) 0.6558(3) 0.50597(17) 0.0601(8) Uani 1 1 d . . .
H2A H 0.7748 0.6983 0.5378 0.072 Uiso 1 1 calc R . .
C2' C 0.3358(4) 0.5678(3) 1.08661(15) 0.0587(8) Uani 1 1 d . . .
H2'A H 0.3243 0.6555 1.0714 0.070 Uiso 1 1 calc R . .
C3 C 0.6540(4) 0.7591(4) 0.4662(2) 0.0755(11) Uani 1 1 d . . .
H3 H 0.5996 0.8137 0.4876 0.091 Uiso 1 1 calc R . .
C3' C 0.3314(6) 0.5727(5) 1.15068(18) 0.0871(13) Uani 1 1 d . . .
H3' H 0.4094 0.6239 1.1669 0.104 Uiso 1 1 calc R . .
C4 C 0.7605(6) 0.8446(5) 0.4456(3) 0.1054(18) Uani 1 1 d . . .
H4A H 0.8221 0.8744 0.4772 0.158 Uiso 1 1 calc R . .
H4B H 0.7179 0.9174 0.4258 0.158 Uiso 1 1 calc R . .
H4C H 0.8089 0.7960 0.4208 0.158 Uiso 1 1 calc R . .
C4' C 0.2125(8) 0.6399(7) 1.1648(3) 0.123(2) Uani 1 1 d . . .
H4'A H 0.2018 0.7202 1.1447 0.184 Uiso 1 1 calc R . .
H4'B H 0.2232 0.6566 1.2046 0.184 Uiso 1 1 calc R . .
H4'C H 0.1342 0.5872 1.1545 0.184 Uiso 1 1 calc R . .
C5 C 0.5612(6) 0.7012(6) 0.4183(3) 0.111(2) Uani 1 1 d . . .
H5A H 0.6110 0.6433 0.3977 0.166 Uiso 1 1 calc R . .
H5B H 0.5226 0.7686 0.3938 0.166 Uiso 1 1 calc R . .
H5C H 0.4907 0.6545 0.4327 0.166 Uiso 1 1 calc R . .
C5' C 0.3506(7) 0.4381(7) 1.1768(2) 0.1101(19) Uani 1 1 d . . .
H5'A H 0.2866 0.3797 1.1569 0.165 Uiso 1 1 calc R . .
H5'B H 0.3371 0.4419 1.2156 0.165 Uiso 1 1 calc R . .
H5'C H 0.4402 0.4083 1.1743 0.165 Uiso 1 1 calc R . .
C6 C 0.9080(4) 0.2728(3) 0.42461(15) 0.0591(8) Uani 1 1 d . . .
C6' C 0.0926(3) 0.2152(4) 0.9811(2) 0.0676(10) Uani 1 1 d . . .
C7 C 0.7669(4) 0.2220(3) 0.41510(15) 0.0580(8) Uani 1 1 d . . .
H7 H 0.7665 0.1331 0.4291 0.070 Uiso 1 1 calc R . .
C7' C 0.2144(3) 0.1324(3) 0.99900(18) 0.0611(9) Uani 1 1 d . . .
H7' H 0.2417 0.0905 0.9658 0.073 Uiso 1 1 calc R . .
C8 C 0.7019(5) 0.2246(5) 0.3538(2) 0.0835(12) Uani 1 1 d . . .
H8 H 0.6062 0.2060 0.3541 0.100 Uiso 1 1 calc R . .
C8' C 0.1830(4) 0.0287(4) 1.0408(2) 0.0796(12) Uani 1 1 d . . .
H8' H 0.1125 -0.0269 1.0211 0.096 Uiso 1 1 calc R . .
C9 C 0.7078(7) 0.3593(5) 0.3274(2) 0.1004(16) Uani 1 1 d . . .
H9A H 0.6712 0.4217 0.3507 0.151 Uiso 1 1 calc R . .
H9B H 0.6563 0.3594 0.2906 0.151 Uiso 1 1 calc R . .
H9C H 0.7997 0.3809 0.3246 0.151 Uiso 1 1 calc R . .
C9' C 0.1285(7) 0.0856(6) 1.0917(3) 0.124(2) Uani 1 1 d . . .
H9'A H 0.1971 0.1368 1.1132 0.185 Uiso 1 1 calc R . .
H9'B H 0.1023 0.0170 1.1148 0.185 Uiso 1 1 calc R . .
H9'C H 0.0518 0.1389 1.0793 0.185 Uiso 1 1 calc R . .
C10 C 0.7545(9) 0.1177(8) 0.3221(3) 0.137(3) Uani 1 1 d . . .
H10D H 0.8489 0.1304 0.3210 0.206 Uiso 1 1 calc R . .
H10E H 0.7076 0.1161 0.2844 0.206 Uiso 1 1 calc R . .
H10F H 0.7410 0.0372 0.3403 0.206 Uiso 1 1 calc R . .
C10' C 0.3060(5) -0.0559(5) 1.0583(3) 0.1044(19) Uani 1 1 d . . .
H10A H 0.3346 -0.0943 1.0255 0.157 Uiso 1 1 calc R . .
H10B H 0.2834 -0.1226 1.0831 0.157 Uiso 1 1 calc R . .
H10C H 0.3776 -0.0040 1.0774 0.157 Uiso 1 1 calc R . .
C11 C 0.8999(3) 0.2471(3) 0.56724(16) 0.0585(8) Uani 1 1 d . . .
C11' C 0.3462(3) 0.5413(3) 0.93427(14) 0.0538(7) Uani 1 1 d . . .
C12 C 0.9269(7) 0.3479(7) 0.6600(2) 0.1114(19) Uani 1 1 d . . .
H12C H 0.9572 0.4237 0.6416 0.134 Uiso 1 1 calc R . .
H12D H 0.9894 0.3332 0.6940 0.134 Uiso 1 1 calc R . .
C12' C 0.3727(5) 0.6754(5) 0.85440(19) 0.0858(13) Uani 1 1 d . . .
H12A H 0.4185 0.6550 0.8225 0.103 Uiso 1 1 calc R . .
H12B H 0.4367 0.7183 0.8823 0.103 Uiso 1 1 calc R . .
C13 C 0.7929(8) 0.3743(8) 0.6757(3) 0.127(2) Uani 1 1 d D C .
H13C H 0.7616 0.3002 0.6949 0.152 Uiso 1 1 calc R . .
H13D H 0.7291 0.3909 0.6422 0.152 Uiso 1 1 calc R . .
C13' C 0.2583(7) 0.7666(6) 0.8356(3) 0.1137(19) Uani 1 1 d D . .
H13A H 0.2946 0.8440 0.8206 0.136 Uiso 1 1 calc R . .
H13B H 0.1985 0.7262 0.8053 0.136 Uiso 1 1 calc R . .
C14 C 0.8037(14) 0.4952(13) 0.7153(6) 0.234(7) Uani 1 1 d D . .
H14C H 0.8707 0.4778 0.7476 0.281 Uiso 1 1 calc R B 1
H14D H 0.8354 0.5679 0.6953 0.281 Uiso 1 1 calc R B 1
C14' C 0.1815(9) 0.8029(9) 0.8790(5) 0.169(4) Uani 1 1 d D . .
H14A H 0.2396 0.8456 0.9092 0.203 Uiso 1 1 calc R . .
H14B H 0.1444 0.7264 0.8944 0.203 Uiso 1 1 calc R . .
C15 C 0.6768(18) 0.5318(17) 0.7354(8) 0.326(10) Uani 1 1 d DU C 1
H15D H 0.6095 0.4676 0.7240 0.490 Uiso 1 1 calc R C 1
H15E H 0.6471 0.6138 0.7196 0.490 Uiso 1 1 calc R C 1
H15F H 0.6910 0.5380 0.7757 0.490 Uiso 1 1 calc R C 1
C15' C 0.0690(11) 0.8926(13) 0.8559(7) 0.241(6) Uani 1 1 d U . .
H15A H 0.0372 0.8697 0.8176 0.362 Uiso 1 1 calc R . .
H15B H 0.1015 0.9799 0.8573 0.362 Uiso 1 1 calc R . .
H15C H -0.0035 0.8853 0.8780 0.362 Uiso 1 1 calc R . .
C16 C 0.9825(6) 0.1126(5) 0.6461(2) 0.0937(15) Uani 1 1 d . . .
H16C H 1.0588 0.1292 0.6747 0.112 Uiso 1 1 calc R . .
H16D H 1.0156 0.0641 0.6162 0.112 Uiso 1 1 calc R . .
C16' C 0.2565(7) 0.4565(6) 0.8398(2) 0.1013(17) Uani 1 1 d . . .
H16A H 0.1914 0.4115 0.8591 0.122 Uiso 1 1 calc R . .
H16B H 0.2079 0.5000 0.8074 0.122 Uiso 1 1 calc R . .
C17 C 0.8861(8) 0.0309(7) 0.6709(3) 0.1146(19) Uani 1 1 d . . .
H17C H 0.8518 0.0783 0.7008 0.138 Uiso 1 1 calc R . .
H17D H 0.9322 -0.0452 0.6873 0.138 Uiso 1 1 calc R . .
C17' C 0.3501(9) 0.3629(8) 0.8210(3) 0.144(3) Uani 1 1 d . A .
H17A H 0.3903 0.3120 0.8529 0.173 Uiso 1 1 calc R . .
H17B H 0.4218 0.4086 0.8060 0.173 Uiso 1 1 calc R . .
C18 C 0.7701(9) -0.0099(10) 0.6279(5) 0.175(4) Uani 1 1 d . . .
H18E H 0.7167 0.0660 0.6162 0.210 Uiso 1 1 calc R . .
H18F H 0.8061 -0.0425 0.5951 0.210 Uiso 1 1 calc R . .
C18' C 0.2783(12) 0.2715(10) 0.7751(4) 0.172(4) Uani 1 1 d DU . .
H18C H 0.2125 0.2226 0.7924 0.206 Uiso 0.520(17) 1 calc PR A 2
H18D H 0.2282 0.3258 0.7466 0.206 Uiso 0.520(17) 1 calc PR A 2
H18A H 0.2330 0.3204 0.7435 0.206 Uiso 0.480(17) 1 calc PR A 1
H18B H 0.3423 0.2131 0.7614 0.206 Uiso 0.480(17) 1 calc PR A 1
C19 C 0.6825(13) -0.1063(13) 0.6459(6) 0.233(6) Uani 1 1 d . . .
H19G H 0.6227 -0.1373 0.6140 0.349 Uiso 1 1 calc R . .
H19H H 0.6309 -0.0692 0.6727 0.349 Uiso 1 1 calc R . .
H19I H 0.7353 -0.1767 0.6631 0.349 Uiso 1 1 calc R . .
C19' C 0.179(2) 0.198(2) 0.8041(8) 0.193(11) Uani 0.480(17) 1 d PDU A 1
H19D H 0.1523 0.1212 0.7833 0.290 Uiso 0.480(17) 1 calc PR A 1
H19E H 0.1010 0.2512 0.8061 0.290 Uiso 0.480(17) 1 calc PR A 1
H19F H 0.2193 0.1757 0.8414 0.290 Uiso 0.480(17) 1 calc PR A 1

loop_
_atom_site_aniso_label
_atom_site_aniso_U_11
_atom_site_aniso_U_22
_atom_site_aniso_U_33
_atom_site_aniso_U_23
_atom_site_aniso_U_13
_atom_site_aniso_U_12
P1 0.0404(3) 0.0354(4) 0.0686(4) 0.0030(3) 0.0142(3) 0.0022(3)
P1' 0.0370(3) 0.0347(4) 0.0680(4) 0.0029(3) 0.0087(3) -0.0014(2)
O1 0.0489(12) 0.0472(13) 0.0965(18) 0.0013(11) 0.0276(12) 0.0000(9)
O1' 0.0400(9) 0.0440(11) 0.0703(12) 0.0005(10) 0.0084(8) -0.0012(8)
O2 0.0747(18) 0.0672(18) 0.141(3) 0.0014(17) 0.0509(19) 0.0191(14)
O2' 0.0626(16) 0.084(2) 0.0964(19) -0.0187(16) 0.0023(14) -0.0209(14)
O3 0.0444(10) 0.0444(11) 0.0704(12) -0.0011(10) 0.0152(9) 0.0016(8)
O3' 0.0388(10) 0.0474(14) 0.1011(18) 0.0021(11) 0.0040(11) -0.0021(9)
O4 0.0754(18) 0.0781(19) 0.0932(19) -0.0186(15) 0.0265(15) 0.0158(14)
O4' 0.0545(15) 0.0677(19) 0.163(3) 0.001(2) -0.0064(17) -0.0208(13)
O5 0.0716(14) 0.0503(13) 0.0677(13) -0.0004(11) 0.0158(11) 0.0166(11)
O5' 0.0701(14) 0.0457(12) 0.0648(12) -0.0021(10) 0.0058(10) -0.0174(10)
O6 0.0824(17) 0.0534(14) 0.0731(14) 0.0048(12) 0.0180(13) 0.0242(12)
O6' 0.0677(14) 0.0488(13) 0.0645(13) 0.0026(10) 0.0050(11) -0.0169(10)
N1 0.0445(13) 0.0362(13) 0.0830(17) 0.0032(12) 0.0150(12) -0.0001(10)
N1' 0.0446(13) 0.0433(15) 0.0790(18) 0.0000(13) 0.0142(12) 0.0047(11)
N2 0.0478(14) 0.0449(15) 0.0836(19) 0.0002(13) 0.0139(13) -0.0077(11)
N2' 0.0411(12) 0.0375(14) 0.0872(18) 0.0054(12) 0.0121(12) 0.0016(10)
N3 0.095(2) 0.071(2) 0.0671(18) 0.0029(16) 0.0020(17) 0.0188(18)
N3' 0.098(2) 0.062(2) 0.0674(18) 0.0057(15) 0.0038(17) -0.0255(18)
C1 0.0506(17) 0.049(2) 0.096(3) -0.0004(17) 0.0178(17) 0.0099(14)
C1' 0.060(2) 0.0522(19) 0.0611(18) 0.0002(14) 0.0037(15) -0.0072(14)
C19A 0.202(15) 0.189(15) 0.170(13) -0.083(12) -0.050(11) 0.036(12)
C2 0.0471(18) 0.0419(19) 0.092(2) -0.0067(16) 0.0109(16) 0.0041(12)
C2' 0.068(2) 0.0441(18) 0.0638(18) -0.0055(14) 0.0097(15) 0.0029(14)
C3 0.061(2) 0.047(2) 0.117(3) 0.006(2) 0.008(2) 0.0102(15)
C3' 0.106(3) 0.091(3) 0.066(2) -0.007(2) 0.018(2) 0.014(3)
C4 0.099(4) 0.058(3) 0.158(5) 0.034(3) 0.013(3) 0.002(2)
C4' 0.164(6) 0.115(5) 0.101(4) -0.011(3) 0.059(4) 0.024(4)
C5 0.096(4) 0.088(4) 0.135(5) 0.026(3) -0.031(3) 0.003(3)
C5' 0.127(4) 0.129(5) 0.079(3) 0.026(3) 0.028(3) 0.031(4)
C6 0.066(2) 0.0496(19) 0.0633(18) 0.0043(14) 0.0146(16) 0.0076(15)
C6' 0.0458(18) 0.051(2) 0.107(3) 0.0017(19) 0.0144(17) -0.0109(14)
C7 0.0647(19) 0.0402(17) 0.0699(19) -0.0012(14) 0.0121(15) -0.0028(14)
C7' 0.0484(18) 0.0387(18) 0.098(3) -0.0036(16) 0.0180(17) -0.0086(12)
C8 0.097(3) 0.067(3) 0.081(3) -0.008(2) -0.008(2) -0.008(2)
C8' 0.070(2) 0.046(2) 0.130(4) 0.007(2) 0.038(2) -0.0082(16)
C9 0.134(4) 0.085(3) 0.076(3) 0.011(2) -0.007(3) 0.000(3)
C9' 0.138(5) 0.098(4) 0.155(5) 0.042(4) 0.090(5) 0.023(4)
C10 0.190(8) 0.129(6) 0.096(4) -0.024(4) 0.028(4) -0.014(5)
C10' 0.091(3) 0.056(3) 0.172(6) 0.041(3) 0.042(3) 0.012(2)
C11 0.0519(17) 0.0528(19) 0.071(2) 0.0067(15) 0.0105(15) 0.0076(14)
C11' 0.0531(17) 0.0484(17) 0.0598(17) 0.0019(13) 0.0075(14) -0.0095(13)
C12 0.120(4) 0.122(5) 0.085(3) -0.019(3) -0.009(3) 0.030(4)
C12' 0.106(3) 0.082(3) 0.071(2) 0.016(2) 0.016(2) -0.022(3)
C13 0.137(5) 0.136(6) 0.112(4) 0.015(4) 0.036(4) 0.022(5)
C13' 0.131(5) 0.079(4) 0.131(5) 0.025(3) 0.018(4) -0.002(3)
C14 0.274(15) 0.227(13) 0.227(12) -0.083(10) 0.125(11) 0.037(12)
C14' 0.132(6) 0.137(7) 0.251(11) 0.068(8) 0.073(7) 0.022(5)
C15 0.386(18) 0.297(16) 0.310(15) -0.085(13) 0.097(14) 0.094(14)
C15' 0.151(8) 0.214(11) 0.368(15) 0.034(11) 0.070(9) 0.080(8)
C16 0.109(4) 0.086(3) 0.081(3) 0.016(2) -0.005(3) 0.026(3)
C16' 0.138(5) 0.088(4) 0.073(3) -0.001(2) -0.008(3) -0.019(3)
C17 0.136(5) 0.101(4) 0.109(4) 0.015(3) 0.023(4) 0.015(4)
C17' 0.176(7) 0.118(6) 0.126(5) -0.042(4) -0.018(5) 0.027(5)
C18 0.111(6) 0.171(9) 0.244(11) 0.095(9) 0.027(7) 0.022(6)
C18' 0.207(8) 0.144(6) 0.150(6) -0.050(5) -0.030(6) 0.013(6)
C19 0.202(12) 0.223(15) 0.279(15) 0.006(13) 0.056(11) -0.062(11)
C19' 0.200(16) 0.197(17) 0.158(14) -0.018(12) -0.061(12) -0.050(14)

loop_
_atom_type_symbol
_atom_type_description
_atom_type_scat_dispersion_real
_atom_type_scat_dispersion_imag
_atom_type_scat_source
C C 0.0181 0.0091 'International Tables Vol C Tables 4.2.6.8 and 6.1.1.4'
H H 0.0000 0.0000 'International Tables Vol C Tables 4.2.6.8 and 6.1.1.4'
N N 0.0311 0.0180 'International Tables Vol C Tables 4.2.6.8 and 6.1.1.4'
O O 0.0492 0.0322 'International Tables Vol C Tables 4.2.6.8 and 6.1.1.4'
P P 0.2955 0.4335 'International Tables Vol C Tables 4.2.6.8 and 6.1.1.4'

loop_
_geom_angle_atom_site_label_1
_geom_angle_atom_site_label_2
_geom_angle_atom_site_label_3
_geom_angle
O3 P1 O1 177.02(14)
O5 P1 O1 88.81(13)
O5 P1 O3 94.14(12)
N1 P1 O1 89.41(13)
N1 P1 O3 89.97(13)
N1 P1 O5 110.22(15)
N2 P1 O1 88.74(14)
N2 P1 O3 89.48(13)
N2 P1 O5 118.32(15)
N2 P1 N1 131.37(16)
O1' P1' O3' 177.17(13)
O5' P1' O1' 94.33(12)
O5' P1' O3' 88.50(13)
N1' P1' O1' 89.45(13)
N1' P1' O3' 89.35(14)
N1' P1' O5' 117.72(15)
N2' P1' O1' 89.63(13)
N2' P1' O3' 89.25(13)
N2' P1' O5' 110.60(15)
N2' P1' N1' 131.61(16)
C1 O1 P1 116.0(2)
C1' O1' P1' 115.6(2)
C6 O3 P1 115.2(2)
C6' O3' P1' 115.5(2)
C11 O5 P1 125.8(2)
C11' O5' P1' 126.2(2)
P1 N1 H1 121.0
C2 N1 P1 118.0(2)
C2 N1 H1 121.0
P1' N1' H1' 120.9
C2' N1' P1' 118.3(2)
C2' N1' H1' 120.9
P1 N2 H2 120.5
C7 N2 P1 119.0(2)
C7 N2 H2 120.5
P1' N2' H2' 120.8
C7' N2' P1' 118.3(2)
C7' N2' H2' 120.8
C11 N3 C12 122.0(4)
C11 N3 C16 117.9(4)
C12 N3 C16 119.9(4)
C11' N3' C12' 118.4(3)
C11' N3' C16' 122.7(4)
C12' N3' C16' 118.7(4)
O1 C1 C2 110.9(3)
O2 C1 O1 123.2(4)
O2 C1 C2 125.9(4)
O1' C1' C2' 111.5(3)
O2' C1' O1' 122.9(4)
O2' C1' C2' 125.5(3)
H19A C19A H19B 109.5
H19A C19A H19C 109.5
H19B C19A H19C 109.5
C18' C19A H19A 109.5
C18' C19A H19B 109.5
C18' C19A H19C 109.5
N1 C2 C1 104.6(3)
N1 C2 H2A 108.7
N1 C2 C3 115.0(3)
C1 C2 H2A 108.7
C1 C2 C3 110.9(3)
C3 C2 H2A 108.7
N1' C2' C1' 104.1(3)
N1' C2' H2'A 108.8
N1' C2' C3' 114.8(4)
C1' C2' H2'A 108.8
C1' C2' C3' 111.4(3)
C3' C2' H2'A 108.8
C2 C3 H3 107.6
C4 C3 C2 110.3(3)
C4 C3 H3 107.6
C5 C3 C2 111.7(4)
C5 C3 H3 107.6
C5 C3 C4 111.9(5)
C2' C3' H3' 106.4
C4' C3' C2' 112.6(4)
C4' C3' H3' 106.4
C4' C3' C5' 113.6(5)
C5' C3' C2' 111.0(4)
C5' C3' H3' 106.4
C3 C4 H4A 109.5
C3 C4 H4B 109.5
C3 C4 H4C 109.5
H4A C4 H4B 109.5
H4A C4 H4C 109.5
H4B C4 H4C 109.5
C3' C4' H4'A 109.5
C3' C4' H4'B 109.5
C3' C4' H4'C 109.5
H4'A C4' H4'B 109.5
H4'A C4' H4'C 109.5
H4'B C4' H4'C 109.5
C3 C5 H5A 109.5
C3 C5 H5B 109.5
C3 C5 H5C 109.5
H5A C5 H5B 109.5
H5A C5 H5C 109.5
H5B C5 H5C 109.5
C3' C5' H5'A 109.5
C3' C5' H5'B 109.5
C3' C5' H5'C 109.5
H5'A C5' H5'B 109.5
H5'A C5' H5'C 109.5
H5'B C5' H5'C 109.5
O3 C6 C7 112.1(3)
O4 C6 O3 121.5(4)
O4 C6 C7 126.3(4)
O3' C6' C7' 111.8(3)
O4' C6' O3' 122.2(4)
O4' C6' C7' 125.9(4)
N2 C7 C6 103.4(3)
N2 C7 H7 109.1
N2 C7 C8 111.9(3)
C6 C7 H7 109.1
C6 C7 C8 114.2(3)
C8 C7 H7 109.1
N2' C7' C6' 104.1(3)
N2' C7' H7' 109.1
N2' C7' C8' 114.4(4)
C6' C7' H7' 109.1
C6' C7' C8' 110.8(3)
C8' C7' H7' 109.1
C7 C8 H8 106.0
C7 C8 C9 112.2(4)
C9 C8 H8 106.0
C10 C8 C7 110.3(5)
C10 C8 H8 106.0
C10 C8 C9 115.6(5)
C7' C8' H8' 107.3
C9' C8' C7' 112.5(4)
C9' C8' H8' 107.3
C10' C8' C7' 110.6(3)
C10' C8' H8' 107.3
C10' C8' C9' 111.5(5)
C8 C9 H9A 109.5
C8 C9 H9B 109.5
C8 C9 H9C 109.5
H9A C9 H9B 109.5
H9A C9 H9C 109.5
H9B C9 H9C 109.5
C8' C9' H9'A 109.5
C8' C9' H9'B 109.5
C8' C9' H9'C 109.5
H9'A C9' H9'B 109.5
H9'A C9' H9'C 109.5
H9'B C9' H9'C 109.5
C8 C10 H10D 109.5
C8 C10 H10E 109.5
C8 C10 H10F 109.5
H10D C10 H10E 109.5
H10D C10 H10F 109.5
H10E C10 H10F 109.5
C8' C10' H10A 109.5
C8' C10' H10B 109.5
C8' C10' H10C 109.5
H10A C10' H10B 109.5
H10A C10' H10C 109.5
H10B C10' H10C 109.5
O6 C11 O5 123.5(3)
O6 C11 N3 125.8(3)
N3 C11 O5 110.7(3)
O6' C11' O5' 123.5(3)
O6' C11' N3' 125.4(3)
N3' C11' O5' 111.1(3)
N3 C12 H12C 108.7
N3 C12 H12D 108.7
N3 C12 C13 114.1(6)
H12C C12 H12D 107.6
C13 C12 H12C 108.7
C13 C12 H12D 108.7
N3' C12' H12A 108.9
N3' C12' H12B 108.9
N3' C12' C13' 113.4(4)
H12A C12' H12B 107.7
C13' C12' H12A 108.9
C13' C12' H12B 108.9
C12 C13 H13C 110.0
C12 C13 H13D 110.0
C12 C13 C14 108.4(8)
H13C C13 H13D 108.4
C14 C13 H13C 110.0
C14 C13 H13D 110.0
C12' C13' H13A 108.7
C12' C13' H13B 108.7
H13A C13' H13B 107.6
C14' C13' C12' 114.2(6)
C14' C13' H13A 108.7
C14' C13' H13B 108.7
C13 C14 H14C 108.6
C13 C14 H14D 108.6
H14C C14 H14D 107.6
C15 C14 C13 114.5(12)
C15 C14 H14C 108.6
C15 C14 H14D 108.6
C13' C14' H14A 109.6
C13' C14' H14B 109.6
C13' C14' C15' 110.2(9)
H14A C14' H14B 108.1
C15' C14' H14A 109.6
C15' C14' H14B 109.6
C14 C15 H15D 109.5
C14 C15 H15E 109.5
C14 C15 H15F 109.5
C14' C15' H15A 109.5
C14' C15' H15B 109.5
C14' C15' H15C 109.5
H15A C15' H15B 109.5
H15A C15' H15C 109.5
H15B C15' H15C 109.5
N3 C16 H16C 108.2
N3 C16 H16D 108.2
N3 C16 C17 116.2(5)
H16C C16 H16D 107.4
C17 C16 H16C 108.2
C17 C16 H16D 108.2
N3' C16' H16A 109.4
N3' C16' H16B 109.4
H16A C16' H16B 108.0
C17' C16' N3' 111.3(6)
C17' C16' H16A 109.4
C17' C16' H16B 109.4
C16 C17 H17C 109.2
C16 C17 H17D 109.2
C16 C17 C18 111.8(6)
H17C C17 H17D 107.9
C18 C17 H17C 109.2
C18 C17 H17D 109.2
C16' C17' H17A 109.3
C16' C17' H17B 109.3
C16' C17' C18' 111.7(7)
H17A C17' H17B 107.9
C18' C17' H17A 109.3
C18' C17' H17B 109.3
C17 C18 H18E 108.3
C17 C18 H18F 108.3
H18E C18 H18F 107.4
C19 C18 C17 115.8(10)
C19 C18 H18E 108.3
C19 C18 H18F 108.3
C19A C18' C17' 121.8(12)
C19A C18' H18C 106.9
C19A C18' H18D 106.9
C19A C18' H18A 100.5
C19A C18' H18B 11.4
C19A C18' C19' 108.2(16)
C17' C18' H18C 106.9
C17' C18' H18D 106.9
C17' C18' H18A 110.8
C17' C18' H18B 110.8
H18C C18' H18D 106.7
H18C C18' H18A 109.5
H18C C18' H18B 109.9
H18D C18' H18A 6.4
H18D C18' H18B 115.3
H18A C18' H18B 108.9
C19' C18' C17' 104.6(11)
C19' C18' H18C 2.3
C19' C18' H18D 107.8
C19' C18' H18A 110.8
C19' C18' H18B 110.8
C18 C19 H19G 109.5
C18 C19 H19H 109.5
C18 C19 H19I 109.5
H19G C19 H19H 109.5
H19G C19 H19I 109.5
H19H C19 H19I 109.5
C18' C19' H19D 109.5
C18' C19' H19E 109.5
C18' C19' H19F 109.5

loop_
_geom_bond_atom_site_label_1
_geom_bond_atom_site_label_2
_geom_bond_distance
P1 O1 1.736(2)
P1 O3 1.714(2)
P1 O5 1.635(3)
P1 N1 1.632(3)
P1 N2 1.617(3)
P1' O1' 1.711(2)
P1' O3' 1.737(2)
P1' O5' 1.635(2)
P1' N1' 1.626(3)
P1' N2' 1.626(3)
O1 C1 1.337(4)
O1' C1' 1.336(4)
O2 C1 1.188(4)
O2' C1' 1.190(4)
O3 C6 1.341(4)
O3' C6' 1.334(5)
O4 C6 1.207(4)
O4' C6' 1.194(5)
O5 C11 1.362(4)
O5' C11' 1.365(4)
O6 C11 1.206(5)
O6' C11' 1.212(4)
N1 H1 0.8600
N1 C2 1.458(4)
N1' H1' 0.8600
N1' C2' 1.445(5)
N2 H2 0.8600
N2 C7 1.452(4)
N2' H2' 0.8600
N2' C7' 1.459(4)
N3 C11 1.332(5)
N3 C12 1.456(7)
N3 C16 1.471(6)
N3' C11' 1.333(5)
N3' C12' 1.472(5)
N3' C16' 1.493(6)
C1 C2 1.520(5)
C1' C2' 1.503(5)
C19A H19A 0.9600
C19A H19B 0.9600
C19A H19C 0.9600
C19A C18' 1.422(15)
C2 H2A 0.9800
C2 C3 1.524(5)
C2' H2'A 0.9800
C2' C3' 1.545(5)
C3 H3 0.9800
C3 C4 1.522(6)
C3 C5 1.501(7)
C3' H3' 0.9800
C3' C4' 1.461(8)
C3' C5' 1.530(8)
C4 H4A 0.9600
C4 H4B 0.9600
C4 H4C 0.9600
C4' H4'A 0.9600
C4' H4'B 0.9600
C4' H4'C 0.9600
C5 H5A 0.9600
C5 H5B 0.9600
C5 H5C 0.9600
C5' H5'A 0.9600
C5' H5'B 0.9600
C5' H5'C 0.9600
C6 C7 1.497(5)
C6' C7' 1.506(5)
C7 H7 0.9800
C7 C8 1.525(6)
C7' H7' 0.9800
C7' C8' 1.531(5)
C8 H8 0.9800
C8 C9 1.535(7)
C8 C10 1.481(9)
C8' H8' 0.9800
C8' C9' 1.526(7)
C8' C10' 1.524(6)
C9 H9A 0.9600
C9 H9B 0.9600
C9 H9C 0.9600
C9' H9'A 0.9600
C9' H9'B 0.9600
C9' H9'C 0.9600
C10 H10D 0.9600
C10 H10E 0.9600
C10 H10F 0.9600
C10' H10A 0.9600
C10' H10B 0.9600
C10' H10C 0.9600
C12 H12C 0.9700
C12 H12D 0.9700
C12 C13 1.469(9)
C12' H12A 0.9700
C12' H12B 0.9700
C12' C13' 1.506(8)
C13 H13C 0.9700
C13 H13D 0.9700
C13 C14 1.567(11)
C13' H13A 0.9700
C13' H13B 0.9700
C13' C14' 1.430(10)
C14 H14C 0.9700
C14 H14D 0.9700
C14 C15 1.472(13)
C14' H14A 0.9700
C14' H14B 0.9700
C14' C15' 1.507(13)
C15 H15D 0.9600
C15 H15E 0.9600
C15 H15F 0.9600
C15' H15A 0.9600
C15' H15B 0.9600
C15' H15C 0.9600
C16 H16C 0.9700
C16 H16D 0.9700
C16 C17 1.472(9)
C16' H16A 0.9700
C16' H16B 0.9700
C16' C17' 1.464(9)
C17 H17C 0.9700
C17 H17D 0.9700
C17 C18 1.505(13)
C17' H17A 0.9700
C17' H17B 0.9700
C17' C18' 1.552(10)
C18 H18E 0.9700
C18 H18F 0.9700
C18 C19 1.436(13)
C18' H18C 0.9700
C18' H18D 0.9700
C18' H18A 0.9700
C18' H18B 0.9700
C18' C19' 1.499(16)
C19 H19G 0.9600
C19 H19H 0.9600
C19 H19I 0.9600
C19' H19D 0.9600
C19' H19E 0.9600
C19' H19F 0.9600

loop_
_geom_hbond_atom_site_label_D
_geom_hbond_atom_site_label_H
_geom_hbond_atom_site_label_A
_geom_hbond_distance_DH
_geom_hbond_distance_HA
_geom_hbond_distance_DA
_geom_hbond_angle_DHA
_geom_hbond_site_symmetry_A
N1 H1 O6 0.86 2.31 3.050(4) 144.7 2_756
N1' H1' O4' 0.86 2.37 2.959(4) 126.1 2_557
N2 H2 O2 0.86 2.35 2.981(4) 130.3 2_646
N2' H2' O6' 0.86 2.29 3.053(4) 147.6 2_647
